data_7019033
loop_
_publ_author_name
'Nobbs, James D.'
'Tomov, Atanas K.'
'Cariou, Renan'
'Gibson, Vernon C.'
'White, Andrew J. P.'
'Britovsek, George J. P.'

_publ_section_title
;
 Thio-Pybox and Thio-Phebox complexes of chromium, iron, cobalt and nickel
 and their application in ethylene and butadiene polymerisation catalysis
;
_journal_issue 19
_journal_name_full 'Dalton Transactions'
_journal_page_first 5949
_journal_paper_doi 10.1039/c2dt30324h
_journal_volume 41
_journal_year 2012
_chemical_absolute_configuration ad
_chemical_formula_moiety 'C24 H19 Br N2 Ni S2, C H2 Cl2'
_chemical_formula_sum 'C25 H21 Br Cl2 N2 Ni S2'
_chemical_formula_weight 623.08
_chemical_name_systematic
;
?
;
_space_group_IT_number 19
_symmetry_cell_setting orthorhombic
_symmetry_space_group_name_Hall 'P 2ac 2ab'
_symmetry_space_group_name_H-M 'P 21 21 21'
_atom_sites_solution_hydrogens geom
_atom_sites_solution_primary direct
_atom_sites_solution_secondary difmap
_audit_creation_method SHELXL-97
_cell_angle_alpha 90
_cell_angle_beta 90
_cell_angle_gamma 90
_cell_formula_units_Z 4
_cell_length_a 7.66033(7)
_cell_length_b 12.99066(11)
_cell_length_c 24.7438(2)
_cell_measurement_reflns_used 45860
_cell_measurement_temperature 173(2)
_cell_measurement_theta_max 32.2793
_cell_measurement_theta_min 3.9429
_cell_volume 2462.32(4)
_computing_cell_refinement 'CrysAlis RED, Oxford Diffraction Ltd'
_computing_data_collection 'CrysAlis CCD, Oxford Diffraction Ltd'
_computing_data_reduction 'CrysAlis RED, Oxford Diffraction Ltd'
_computing_molecular_graphics 'Bruker SHELXTL'
_computing_publication_material 'Bruker SHELXTL'
_computing_structure_refinement 'SHELXL-97 (Sheldrick, 1997)'
_computing_structure_solution 'SHELXS-97 (Sheldrick, 1990)'
_diffrn_ambient_temperature 173(2)
_diffrn_detector_area_resol_mean 15.9863
_diffrn_measured_fraction_theta_full 0.985
_diffrn_measured_fraction_theta_max 0.965
_diffrn_measurement_device_type 'OD Xcalibur 3'
_diffrn_measurement_method 'phi and omega scans'
_diffrn_radiation_monochromator graphite
_diffrn_radiation_source 'Enhance (Mo) X-ray Source'
_diffrn_radiation_type MoK\a
_diffrn_radiation_wavelength 0.71073
_diffrn_reflns_av_R_equivalents 0.0453
_diffrn_reflns_av_sigmaI/netI 0.0232
_diffrn_reflns_limit_h_max 11
_diffrn_reflns_limit_h_min -11
_diffrn_reflns_limit_k_max 19
_diffrn_reflns_limit_k_min -19
_diffrn_reflns_limit_l_max 37
_diffrn_reflns_limit_l_min -37
_diffrn_reflns_number 81747
_diffrn_reflns_theta_full 32.00
_diffrn_reflns_theta_max 32.38
_diffrn_reflns_theta_min 3.95
_diffrn_standards_number 0
_exptl_absorpt_coefficient_mu 2.815
_exptl_absorpt_correction_T_max 1.00000
_exptl_absorpt_correction_T_min 0.79841
_exptl_absorpt_correction_type multi-scan
_exptl_absorpt_process_details
;
CrysAlis RED, Oxford Diffraction Ltd.,
Version 1.171.32.5 (release 08-05-2007 CrysAlis171 .NET)
(compiled May 8 2007,13:10:02)
Empirical absorption correction using spherical harmonics,
implemented in SCALE3 ABSPACK scaling algorithm.
;
_exptl_crystal_colour Colourless
_exptl_crystal_density_diffrn 1.681
_exptl_crystal_density_method 'not measured'
_exptl_crystal_description blocks
_exptl_crystal_F_000 1256
_exptl_crystal_size_max 0.16
_exptl_crystal_size_mid 0.16
_exptl_crystal_size_min 0.08
_refine_diff_density_max 2.006
_refine_diff_density_min -0.781
_refine_diff_density_rms 0.093
_refine_ls_abs_structure_details 'Flack H D (1983), Acta Cryst. A39, 876-881, 3667 Friedel pairs'
_refine_ls_abs_structure_Flack -0.013(6)
_refine_ls_extinction_method none
_refine_ls_goodness_of_fit_ref 1.052
_refine_ls_hydrogen_treatment constr
_refine_ls_matrix_type full
_refine_ls_number_parameters 298
_refine_ls_number_reflns 8437
_refine_ls_number_restraints 0
_refine_ls_restrained_S_all 1.052
_refine_ls_R_factor_all 0.0408
_refine_ls_R_factor_gt 0.0310
_refine_ls_shift/su_max 0.003
_refine_ls_shift/su_mean 0.000
_refine_ls_structure_factor_coef Fsqd
_refine_ls_weighting_details 'calc w=1/[\s^2^(Fo^2^)+(0.0402P)^2^+1.5513P] where P=(Fo^2^+2Fc^2^)/3'
_refine_ls_weighting_scheme calc
_refine_ls_wR_factor_gt 0.0729
_refine_ls_wR_factor_ref 0.0797
_reflns_number_gt 7117
_reflns_number_total 8437
_reflns_threshold_expression >2sigma(I)
_cod_data_source_file c2dt30324h.txt
_cod_data_source_block '[Ni(L8)Br]'
_cod_depositor_comments
;
The following automatic conversions were performed:

'_symmetry_cell_setting' value 'Orthorhombic' changed to
'orthorhombic' according to
/home/saulius/struct/CIF-dictionaries/cif_core.dic dictionary named
'cif_core.dic' version 2.4.1 from 2010-06-29.

Automatic conversion script
Id: cif_fix_values 1715 2011-07-08 13:25:40Z adriana 
;
_cod_original_cell_volume 2462.33(5)
_cod_original_sg_symbol_H-M P2(1)2(1)2(1)
_cod_database_code 7019033

loop_
_symmetry_equiv_pos_as_xyz
'x, y, z'
'-x+1/2, -y, z+1/2'
'-x, y+1/2, -z+1/2'
'x+1/2, -y+1/2, -z'

loop_
_atom_site_label
_atom_site_type_symbol
_atom_site_fract_x
_atom_site_fract_y
_atom_site_fract_z
_atom_site_U_iso_or_equiv
_atom_site_adp_type
_atom_site_occupancy
_atom_site_symmetry_multiplicity
_atom_site_calc_flag
_atom_site_refinement_flags
_atom_site_disorder_assembly
_atom_site_disorder_group
Ni Ni 0.77581(3) 0.50163(2) 0.589102(9) 0.01529(5) Uani 1 1 d . . .
Br Br 0.77716(3) 0.504366(17) 0.684256(8) 0.02353(5) Uani 1 1 d . . .
C1 C 0.7745(3) 0.49920(15) 0.51487(8) 0.0171(3) Uani 1 1 d . . .
C2 C 0.7399(3) 0.58900(15) 0.48655(9) 0.0174(4) Uani 1 1 d . . .
C3 C 0.7387(3) 0.58870(18) 0.42994(9) 0.0209(4) Uani 1 1 d . . .
H3A H 0.7131 0.6495 0.4101 0.025 Uiso 1 1 calc R . .
C4 C 0.7763(3) 0.49612(17) 0.40352(8) 0.0234(4) Uani 1 1 d . . .
H4A H 0.7781 0.4952 0.3651 0.028 Uiso 1 1 calc R . .
C5 C 0.8112(3) 0.40542(17) 0.43138(9) 0.0206(4) Uani 1 1 d . . .
H5A H 0.8353 0.3434 0.4125 0.025 Uiso 1 1 calc R . .
C6 C 0.8100(3) 0.40782(15) 0.48806(9) 0.0178(4) Uani 1 1 d . . .
C7 C 0.7124(3) 0.67121(15) 0.52555(8) 0.0176(4) Uani 1 1 d . . .
N7 N 0.7253(2) 0.64444(13) 0.57622(7) 0.0175(3) Uani 1 1 d . . .
S8 S 0.66432(8) 0.79929(4) 0.51208(2) 0.02352(11) Uani 1 1 d . . .
C9 C 0.7100(3) 0.82954(17) 0.58264(10) 0.0245(4) Uani 1 1 d . . .
H9A H 0.8315 0.8542 0.5869 0.029 Uiso 1 1 calc R . .
H9B H 0.6295 0.8835 0.5960 0.029 Uiso 1 1 calc R . .
C10 C 0.6823(3) 0.72819(16) 0.61395(9) 0.0188(4) Uani 1 1 d . . .
H10A H 0.7665 0.7260 0.6448 0.023 Uiso 1 1 calc R . .
C11 C 0.4984(3) 0.71830(15) 0.63615(9) 0.0164(3) Uani 1 1 d . . .
C12 C 0.3754(3) 0.65014(16) 0.61520(9) 0.0200(4) Uani 1 1 d . . .
H12A H 0.4069 0.6054 0.5864 0.024 Uiso 1 1 calc R . .
C13 C 0.2078(3) 0.64697(16) 0.63593(11) 0.0237(4) Uani 1 1 d . . .
H13A H 0.1252 0.5999 0.6214 0.028 Uiso 1 1 calc R . .
C14 C 0.1595(3) 0.71210(18) 0.67780(10) 0.0251(4) Uani 1 1 d . . .
H14A H 0.0440 0.7102 0.6918 0.030 Uiso 1 1 calc R . .
C15 C 0.2819(3) 0.78019(18) 0.69910(9) 0.0239(5) Uani 1 1 d . . .
H15A H 0.2503 0.8246 0.7280 0.029 Uiso 1 1 calc R . .
C16 C 0.4494(3) 0.78335(17) 0.67825(9) 0.0211(4) Uani 1 1 d . . .
H16A H 0.5319 0.8304 0.6928 0.025 Uiso 1 1 calc R . .
C17 C 0.8363(3) 0.32768(15) 0.52841(8) 0.0178(4) Uani 1 1 d . . .
N17 N 0.8241(2) 0.35803(13) 0.57861(7) 0.0176(3) Uani 1 1 d . . .
S18 S 0.87908(8) 0.19835(4) 0.51691(2) 0.02593(12) Uani 1 1 d . . .
C19 C 0.8379(3) 0.17302(17) 0.58814(10) 0.0256(5) Uani 1 1 d . . .
H19A H 0.7165 0.1491 0.5936 0.031 Uiso 1 1 calc R . .
H19B H 0.9187 0.1196 0.6019 0.031 Uiso 1 1 calc R . .
C20 C 0.8684(3) 0.27611(16) 0.61761(9) 0.0189(4) Uani 1 1 d . . .
H20A H 0.7858 0.2805 0.6488 0.023 Uiso 1 1 calc R . .
C21 C 1.0535(3) 0.28701(14) 0.63880(9) 0.0168(3) Uani 1 1 d . . .
C22 C 1.1770(3) 0.35165(16) 0.61558(9) 0.0187(4) Uani 1 1 d . . .
H22A H 1.1462 0.3931 0.5854 0.022 Uiso 1 1 calc R . .
C23 C 1.3461(3) 0.35593(17) 0.63638(11) 0.0240(4) Uani 1 1 d . . .
H23A H 1.4295 0.4010 0.6207 0.029 Uiso 1 1 calc R . .
C24 C 1.3931(3) 0.29455(18) 0.67998(10) 0.0253(4) Uani 1 1 d . . .
H24A H 1.5088 0.2969 0.6938 0.030 Uiso 1 1 calc R . .
C25 C 1.2695(3) 0.22945(18) 0.70342(9) 0.0243(5) Uani 1 1 d . . .
H25A H 1.3005 0.1874 0.7333 0.029 Uiso 1 1 calc R . .
C26 C 1.1021(3) 0.22653(17) 0.68296(9) 0.0217(4) Uani 1 1 d . . .
H26A H 1.0182 0.1825 0.6992 0.026 Uiso 1 1 calc R . .
C30 C 0.7935(4) -0.0026(2) 0.74062(10) 0.0351(5) Uani 1 1 d . A 1
H30A H 0.8666 0.0445 0.7625 0.042 Uiso 1 1 calc R A 1
H30B H 0.7425 -0.0547 0.7652 0.042 Uiso 1 1 calc R A 1
Cl1 Cl 0.92338(11) -0.06380(7) 0.69222(4) 0.0497(2) Uani 1 1 d . A 1
Cl2 Cl 0.62543(11) 0.06751(7) 0.70953(4) 0.0539(2) Uani 1 1 d . A 1

loop_
_atom_site_aniso_label
_atom_site_aniso_U_11
_atom_site_aniso_U_22
_atom_site_aniso_U_33
_atom_site_aniso_U_23
_atom_site_aniso_U_13
_atom_site_aniso_U_12
Ni 0.01589(11) 0.01564(11) 0.01433(10) 0.00049(11) -0.00049(8) 0.00235(11)
Br 0.02980(11) 0.02539(10) 0.01539(8) 0.00072(9) -0.00126(7) 0.00154(10)
C1 0.0182(8) 0.0158(7) 0.0172(8) -0.0016(8) 0.0001(6) 0.0017(8)
C2 0.0185(10) 0.0163(8) 0.0175(9) -0.0003(7) 0.0016(8) -0.0006(7)
C3 0.0245(11) 0.0223(10) 0.0159(9) 0.0015(7) -0.0001(8) -0.0021(8)
C4 0.0298(10) 0.0242(9) 0.0163(8) 0.0004(9) -0.0001(7) -0.0032(10)
C5 0.0247(11) 0.0184(9) 0.0187(10) -0.0038(7) -0.0016(8) -0.0011(8)
C6 0.0184(10) 0.0177(8) 0.0174(9) 0.0002(7) -0.0023(8) 0.0007(7)
C7 0.0176(9) 0.0163(8) 0.0188(9) 0.0019(7) 0.0005(8) 0.0028(7)
N7 0.0182(8) 0.0179(7) 0.0162(8) -0.0021(6) 0.0004(7) 0.0028(7)
S8 0.0306(3) 0.0165(2) 0.0234(2) 0.0032(2) 0.0028(2) 0.0026(2)
C9 0.0283(12) 0.0192(9) 0.0260(11) -0.0028(8) 0.0042(9) -0.0029(8)
C10 0.0196(10) 0.0167(8) 0.0200(9) -0.0028(7) -0.0003(7) 0.0013(7)
C11 0.0180(9) 0.0165(8) 0.0145(8) 0.0005(8) -0.0015(7) 0.0025(7)
C12 0.0231(11) 0.0147(8) 0.0222(10) -0.0003(8) -0.0009(8) -0.0001(8)
C13 0.0234(11) 0.0203(9) 0.0274(11) 0.0021(9) -0.0015(10) -0.0021(8)
C14 0.0231(11) 0.0278(10) 0.0245(11) 0.0068(9) 0.0032(8) 0.0050(9)
C15 0.0255(12) 0.0271(10) 0.0193(10) 0.0006(8) 0.0019(9) 0.0075(9)
C16 0.0239(11) 0.0220(9) 0.0174(9) -0.0023(8) -0.0022(8) 0.0026(8)
C17 0.0183(9) 0.0159(8) 0.0191(9) -0.0010(7) -0.0018(7) 0.0005(7)
N17 0.0188(8) 0.0166(7) 0.0175(8) 0.0022(6) -0.0024(7) 0.0022(6)
S18 0.0343(3) 0.0165(2) 0.0269(3) -0.0024(2) -0.0056(2) 0.0031(2)
C19 0.0281(12) 0.0180(9) 0.0306(12) 0.0027(8) -0.0070(10) -0.0037(8)
C20 0.0184(10) 0.0174(9) 0.0209(9) 0.0042(7) -0.0023(8) 0.0010(7)
C21 0.0180(9) 0.0152(8) 0.0171(8) -0.0002(8) -0.0018(8) 0.0014(7)
C22 0.0195(10) 0.0163(8) 0.0203(10) 0.0018(7) 0.0005(8) 0.0013(7)
C23 0.0210(11) 0.0257(10) 0.0254(10) -0.0036(9) 0.0006(10) -0.0024(8)
C24 0.0187(10) 0.0312(11) 0.0260(11) -0.0059(9) -0.0047(8) 0.0038(9)
C25 0.0251(12) 0.0284(10) 0.0193(10) 0.0039(8) -0.0036(9) 0.0051(9)
C26 0.0228(11) 0.0221(9) 0.0201(10) 0.0027(8) -0.0011(8) 0.0012(8)
C30 0.0499(15) 0.0298(11) 0.0256(10) 0.0017(10) 0.0013(10) -0.0001(14)
Cl1 0.0424(4) 0.0537(4) 0.0530(5) -0.0261(4) -0.0103(3) 0.0193(3)
Cl2 0.0358(4) 0.0500(4) 0.0760(6) -0.0127(4) -0.0022(4) 0.0137(3)

loop_
_atom_type_symbol
_atom_type_description
_atom_type_scat_dispersion_real
_atom_type_scat_dispersion_imag
_atom_type_scat_source
C C 0.0033 0.0016 'International Tables Vol C Tables 4.2.6.8 and 6.1.1.4'
H H 0.0000 0.0000 'International Tables Vol C Tables 4.2.6.8 and 6.1.1.4'
N N 0.0061 0.0033 'International Tables Vol C Tables 4.2.6.8 and 6.1.1.4'
S S 0.1246 0.1234 'International Tables Vol C Tables 4.2.6.8 and 6.1.1.4'
Cl Cl 0.1484 0.1585 'International Tables Vol C Tables 4.2.6.8 and 6.1.1.4'
Ni Ni 0.3393 1.1124 'International Tables Vol C Tables 4.2.6.8 and 6.1.1.4'
Br Br -0.2901 2.4595 'International Tables Vol C Tables 4.2.6.8 and 6.1.1.4'

loop_
_geom_angle_atom_site_label_1
_geom_angle_atom_site_label_2
_geom_angle_atom_site_label_3
_geom_angle
C1 Ni N17 81.32(8)
C1 Ni N7 81.35(8)
N17 Ni N7 162.67(8)
C1 Ni Br 179.87(7)
N17 Ni Br 98.57(5)
N7 Ni Br 98.75(5)
C2 C1 C6 121.06(19)
C2 C1 Ni 119.46(15)
C6 C1 Ni 119.47(15)
C1 C2 C3 120.28(19)
C1 C2 C7 108.07(18)
C3 C2 C7 131.64(19)
C4 C3 C2 117.9(2)
C5 C4 C3 122.4(2)
C4 C5 C6 118.38(19)
C1 C6 C5 119.91(19)
C1 C6 C17 108.12(18)
C5 C6 C17 131.95(19)
N7 C7 C2 115.52(18)
N7 C7 S8 117.12(16)
C2 C7 S8 127.36(16)
C7 N7 C10 113.31(17)
C7 N7 Ni 115.59(14)
C10 N7 Ni 130.83(14)
C7 S8 C9 88.97(10)
C10 C9 S8 105.70(15)
N7 C10 C11 112.01(17)
N7 C10 C9 106.38(17)
C11 C10 C9 112.44(18)
C12 C11 C16 118.8(2)
C12 C11 C10 123.16(19)
C16 C11 C10 118.01(19)
C13 C12 C11 120.6(2)
C12 C13 C14 120.4(2)
C13 C14 C15 119.3(2)
C16 C15 C14 120.1(2)
C15 C16 C11 120.7(2)
N17 C17 C6 115.22(18)
N17 C17 S18 117.49(16)
C6 C17 S18 127.29(16)
C17 N17 C20 112.79(17)
C17 N17 Ni 115.82(14)
C20 N17 Ni 131.04(14)
C17 S18 C19 89.05(10)
C20 C19 S18 105.93(15)
N17 C20 C21 111.91(17)
N17 C20 C19 106.39(17)
C21 C20 C19 112.68(18)
C22 C21 C26 118.8(2)
C22 C21 C20 123.33(19)
C26 C21 C20 117.83(19)
C21 C22 C23 120.3(2)
C24 C23 C22 120.3(2)
C23 C24 C25 119.6(2)
C26 C25 C24 119.7(2)
C25 C26 C21 121.3(2)
Cl1 C30 Cl2 110.68(15)

loop_
_geom_bond_atom_site_label_1
_geom_bond_atom_site_label_2
_geom_bond_distance
Ni C1 1.8371(19)
Ni N17 1.9193(17)
Ni N7 1.9217(18)
Ni Br 2.3548(3)
C1 C2 1.387(3)
C1 C6 1.387(3)
C2 C3 1.401(3)
C2 C7 1.455(3)
C3 C4 1.399(3)
C4 C5 1.391(3)
C5 C6 1.403(3)
C6 C17 1.456(3)
C7 N7 1.305(3)
C7 S8 1.736(2)
N7 C10 1.471(3)
S8 C9 1.823(2)
C9 C10 1.542(3)
C10 C11 1.518(3)
C11 C12 1.393(3)
C11 C16 1.393(3)
C12 C13 1.383(3)
C13 C14 1.388(3)
C14 C15 1.393(4)
C15 C16 1.384(3)
C17 N17 1.307(3)
C17 S18 1.735(2)
N17 C20 1.476(3)
S18 C19 1.821(3)
C19 C20 1.543(3)
C20 C21 1.519(3)
C21 C22 1.389(3)
C21 C26 1.396(3)
C22 C23 1.395(3)
C23 C24 1.389(3)
C24 C25 1.396(4)
C25 C26 1.379(3)
C30 Cl1 1.748(3)
C30 Cl2 1.755(3)
